data_4030621
loop_
_publ_author_name
'Barbier, J.'

_publ_section_title
;
 Refinement of the eulytite-type Pb4(PO4)2SO4 structure
;
_journal_name_full 'European Journal of Solid State and Inorganic Chemistry'
_journal_page_first 163
_journal_page_last 171
_journal_volume 31
_journal_year 1994
_chemical_formula_sum 'O12 P2 Pb4 S'
_chemical_formula_weight 1114.76
_space_group_IT_number 220
_symmetry_cell_setting cubic
_symmetry_Int_Tables_number 220
_symmetry_space_group_name_Hall 'I -4bd 2c 3'
_symmetry_space_group_name_H-M 'I -4 3 d'
_cell_angle_alpha 90
_cell_angle_beta 90
_cell_angle_gamma 90
_cell_formula_units_Z 4
_cell_length_a 10.4715(4)
_cell_length_b 10.4715(4)
_cell_length_c 10.4715(4)
_cell_volume 1148.22(8)
_diffrn_ambient_temperature 298
_diffrn_radiation_probe neutron
_diffrn_radiation_wavelength 1.3919
_exptl_crystal_density_diffrn 6.449
_pd_proc_ls_prof_wR_expected 0.027
_pd_proc_ls_prof_wR_factor 0.065
_refine_ls_number_parameters 21
_refine_ls_R_I_factor 0.073
_cod_data_source_file EJSSIC-1994-31-163-171-2.cif
_cod_data_source_block Pb4(PO4)2SO4-neutron
_cod_depositor_comments
;
Rietveld refinement, software DBWS-9006
;
_cod_original_cell_volume 1148.22(13)
_cod_database_code 4030621

loop_
_symmetry_equiv_pos_site_id
_symmetry_equiv_pos_as_xyz
1 x,y,z
2 1/4+y,3/4-x,1/4-z
3 -x,1/2-y,z
4 3/4-y,3/4+x,1/4-z
5 x,-y,1/2-z
6 1/4-y,3/4-x,3/4+z
7 -x,1/2+y,1/2-z
8 3/4+y,3/4+x,3/4+z
9 z,x,y
10 1/4+x,3/4-z,1/4-y
11 -z,1/2-x,y
12 3/4-x,3/4+z,1/4-y
13 z,-x,1/2-y
14 1/4-x,3/4-z,3/4+y
15 -z,1/2+x,1/2-y
16 3/4+x,3/4+z,3/4+y
17 y,z,x
18 3/4+z,3/4+y,3/4+x
19 3/4+z,1/4-y,3/4-x
20 1/4-z,3/4-y,3/4+x
21 1/4-z,1/4+y,3/4-x
22 y,-z,1/2-x
23 1/2-y,-z,1/2+x
24 -y,1/2+z,1/2-x
25 1/2+x,1/2+y,1/2+z
26 3/4+y,1/4-x,3/4-z
27 1/2-x,-y,1/2+z
28 1/4-y,1/4+x,3/4-z
29 1/2+x,1/2-y,-z
30 3/4-y,1/4-x,1/4+z
31 1/2-x,y,-z
32 1/4+y,1/4+x,1/4+z
33 1/2+z,1/2+x,1/2+y
34 3/4+x,1/4-z,3/4-y
35 1/2-z,-x,1/2+y
36 1/4-x,1/4+z,3/4-y
37 1/2+z,1/2-x,-y
38 3/4-x,1/4-z,1/4+y
39 1/2-z,x,-y
40 1/4+x,1/4+z,1/4+y
41 1/2+y,1/2+z,1/2+x
42 1/4+z,1/4+y,1/4+x
43 1/4+z,3/4-y,1/4-x
44 3/4-z,1/4-y,1/4+x
45 3/4-z,3/4+y,1/4-x
46 1/2+y,1/2-z,-x
47 -y,1/2-z,x
48 1/2-y,z,-x

loop_
_atom_site_label
_atom_site_type_symbol
_atom_site_thermal_displace_type
_atom_site_fract_x
_atom_site_fract_y
_atom_site_fract_z
_atom_site_occupancy
_atom_site_U_iso_or_equiv
Pb Pb Uiso 0.0723(2) 0.0723(2) 0.0723(2) 1.000 0.0134(9)
O1 O Uiso 0.1471(6) 0.2949(7) 0.0684(5) 0.60(3) 0.0082(11)
O2 O Uiso 0.1357(9) 0.2919(8) 0.0252(8) 0.40(3) 0.0082(11)
P P Uiso 0.37500 0.00000 0.25000 0.667 0.0032(16)
S S Uiso 0.37500 0.00000 0.25000 0.333 0.0032(16)

loop_
_geom_angle_atom_site_label_1
_geom_angle_atom_site_label_2
_geom_angle_atom_site_label_3
_geom_angle
_geom_angle_site_symmetry_1
_geom_angle_site_symmetry_3
_geom_angle_publ_flag
O1 Pb O1 77.4(2) . 3_555 yes
O1 Pb O1 73.7(2) . 9_555 yes
O1 Pb O1 145.5(2) . 13_555 yes
O1 Pb O1 73.7(2) . 17_555 yes
O1 Pb O1 80.52(18) . 48_555 yes
O2 Pb O2 71.4(3) . 3_555 yes
O2 Pb O2 89.4(3) . 9_555 yes
O2 Pb O2 158.9(3) . 13_555 yes
O2 Pb O2 89.4(3) . 17_555 yes
O2 Pb O2 82.2(3) . 48_555 yes
O1 Pb O1 80.52(18) 3_555 9_555 yes
O1 Pb O1 116.0(2) 3_555 13_555 yes
O1 Pb O1 145.5(2) 3_555 17_555 yes
O1 Pb O1 116.0(2) 3_555 48_555 yes
O2 Pb O2 82.2(3) 3_555 9_555 yes
O2 Pb O2 112.9(3) 3_555 13_555 yes
O2 Pb O2 158.9(3) 3_555 17_555 yes
O2 Pb O2 112.9(3) 3_555 48_555 yes
O1 Pb O1 77.4(2) 9_555 13_555 yes
O1 Pb O1 73.7(2) 9_555 17_555 yes
O1 Pb O1 145.5(2) 9_555 48_555 yes
O2 Pb O2 71.4(3) 9_555 13_555 yes
O2 Pb O2 89.4(3) 9_555 17_555 yes
O2 Pb O2 158.9(3) 9_555 48_555 yes
O1 Pb O1 80.52(18) 13_555 17_555 yes
O1 Pb O1 116.0(2) 13_555 48_555 yes
O2 Pb O2 82.2(3) 13_555 17_555 yes
O2 Pb O2 112.9(3) 13_555 48_555 yes
O1 Pb O1 77.4(2) 17_555 48_555 yes
O2 Pb O2 71.4(3) 17_555 48_555 yes
Pb O1 Pb 102.6(2) . 3_555 yes
Pb O2 Pb 104.1(3) . 3_555 yes

loop_
_geom_bond_atom_site_label_1
_geom_bond_atom_site_label_2
_geom_bond_distance
_geom_bond_site_symmetry_2
_geom_bond_publ_flag
Pb O1 2.459(8) . yes
Pb O2 2.444(9) . yes
Pb O1 2.686(7) 3_555 yes
Pb O2 2.648(9) 3_555 yes
Pb O1 2.459(8) 9_555 yes
Pb O2 2.444(9) 9_555 yes
Pb O1 2.686(7) 13_555 yes
Pb O2 2.648(9) 13_555 yes
Pb O1 2.459(8) 17_555 yes
Pb O2 2.444(9) 17_555 yes
Pb O1 2.686(7) 48_555 yes
Pb O2 2.648(9) 48_555 yes
